data_2201902
loop_
_publ_author_name
'Li, Xiao-Fang'
'Feng, Ya-Qing'
'Hu, Xiao-Fen'
'Xu, Mian'

_publ_section_title
;
 4-(4-Chlorophenyl)-1,3-diphenyl-7-oxa-1,2-diazaspiro[4.4]non-2-en-6-one
;
_journal_issue 6
_journal_name_full 'Acta Crystallographica Section E'
_journal_page_first o794
_journal_page_last o796
_journal_paper_doi 10.1107/S1600536803009759
_journal_volume 59
_journal_year 2003
_chemical_formula_iupac 'C24 H19 Cl N2 O2'
_chemical_formula_moiety 'C24 H19 Cl N2 O2'
_chemical_formula_sum 'C24 H19 Cl N2 O2'
_chemical_formula_weight 402.86
_chemical_name_systematic
;
4-(4-Chlorophenyl)-1,3-diphenyl-7-oxa-1,2-diazaspiro[4.4]non-2-en-6-one
;
_space_group_IT_number 15
_symmetry_cell_setting monoclinic
_symmetry_space_group_name_Hall '-C 2yc'
_symmetry_space_group_name_H-M 'C 1 2/c 1'
_cell_angle_alpha 90.00
_cell_angle_beta 102.325(7)
_cell_angle_gamma 90.00
_cell_formula_units_Z 8
_cell_length_a 16.013(6)
_cell_length_b 15.627(6)
_cell_length_c 16.317(6)
_cell_measurement_reflns_used 907
_cell_measurement_temperature 293(2)
_cell_measurement_theta_max 22.77
_cell_measurement_theta_min 2.39
_cell_volume 3989(3)
_computing_cell_refinement 'SAINT (Bruker, 1997)'
_computing_data_collection 'SMART (Bruker, 1997)'
_computing_data_reduction SAINT
_computing_molecular_graphics SHELXTL
_computing_publication_material SHELXTL
_computing_structure_refinement SHELXTL
_computing_structure_solution 'SHELXTL (Bruker, 1997)'
_diffrn_ambient_temperature 293(2)
_diffrn_measured_fraction_theta_full 0.991
_diffrn_measured_fraction_theta_max 0.991
_diffrn_measurement_device_type 'SMART CCD area-detector'
_diffrn_measurement_method \w
_diffrn_radiation_monochromator graphite
_diffrn_radiation_source 'fine-focus sealed tube'
_diffrn_radiation_type MoK\a
_diffrn_radiation_wavelength 0.71073
_diffrn_reflns_av_R_equivalents 0.0387
_diffrn_reflns_av_sigmaI/netI 0.0592
_diffrn_reflns_limit_h_max 7
_diffrn_reflns_limit_h_min -19
_diffrn_reflns_limit_k_max 19
_diffrn_reflns_limit_k_min -19
_diffrn_reflns_limit_l_max 20
_diffrn_reflns_limit_l_min -18
_diffrn_reflns_number 9301
_diffrn_reflns_theta_full 26.40
_diffrn_reflns_theta_max 26.40
_diffrn_reflns_theta_min 1.84
_diffrn_standards_decay_% 0
_diffrn_standards_number 0
_exptl_absorpt_coefficient_mu 0.215
_exptl_absorpt_correction_T_max 0.958
_exptl_absorpt_correction_T_min 0.940
_exptl_absorpt_correction_type multi-scan
_exptl_absorpt_process_details '(SADABS; Sheldrick, 1996)'
_exptl_crystal_colour colorless
_exptl_crystal_density_diffrn 1.342
_exptl_crystal_density_method 'not measured'
_exptl_crystal_description plate
_exptl_crystal_F_000 1680
_exptl_crystal_size_max 0.30
_exptl_crystal_size_mid 0.24
_exptl_crystal_size_min 0.20
_refine_diff_density_max 0.323
_refine_diff_density_min -0.414
_refine_ls_extinction_method none
_refine_ls_goodness_of_fit_ref 1.001
_refine_ls_hydrogen_treatment constr
_refine_ls_matrix_type full
_refine_ls_number_parameters 262
_refine_ls_number_reflns 4039
_refine_ls_number_restraints 0
_refine_ls_restrained_S_all 1.001
_refine_ls_R_factor_all 0.1225
_refine_ls_R_factor_gt 0.0543
_refine_ls_shift/su_max <0.001
_refine_ls_shift/su_mean <0.001
_refine_ls_structure_factor_coef Fsqd
_refine_ls_weighting_details 'calc w = 1/[\s^2^(Fo^2^)+(0.084P)^2^] where P = (Fo^2^+2Fc^2^)/3'
_refine_ls_weighting_scheme calc
_refine_ls_wR_factor_ref 0.1310
_reflns_number_gt 2154
_reflns_number_total 4039
_reflns_threshold_expression I>2\s(I)
_cod_data_source_file ci6220.cif
_cod_data_source_block I
_cod_depositor_comments
;
The following automatic conversions were performed:
'_symmetry_cell_setting' value 'Monoclinic' changed to 'monoclinic'
according to '/home/saulius/struct/CIF-dictionaries/cif_core.dic'
dictionary named 'cif_core.dic' version 2.4.1 from 2010-06-29.

Automatic conversion script
Id: cif_fix_enum 1527 2010-12-29 10:47:43Z saulius 

The following automatic conversions were performed:

'_symmetry_cell_setting' value 'Monoclinic' changed to 'monoclinic'
according to /home/saulius/struct/CIF-dictionaries/cif_core.dic
dictionary named 'cif_core.dic' version 2.4.1 from 2010-06-29.

Automatic conversion script
Id: cif_fix_values 1715 2011-07-08 13:25:40Z adriana 
;
_cod_original_sg_symbol_H-M 'C 2/c'
_cod_database_code 2201902
_cod_database_fobs_code 2201902

loop_
_symmetry_equiv_pos_as_xyz
'x, y, z'
'-x, y, -z+1/2'
'x+1/2, y+1/2, z'
'-x+1/2, y+1/2, -z+1/2'
'-x, -y, -z'
'x, -y, z-1/2'
'-x+1/2, -y+1/2, -z'
'x+1/2, -y+1/2, z-1/2'

loop_
_atom_site_label
_atom_site_fract_x
_atom_site_fract_y
_atom_site_fract_z
_atom_site_U_iso_or_equiv
_atom_site_adp_type
_atom_site_calc_flag
_atom_site_refinement_flags
_atom_site_occupancy
_atom_site_disorder_assembly
_atom_site_disorder_group
_atom_site_type_symbol
Cl1 0.06404(5) 0.88675(8) 0.14477(6) 0.1081(4) Uani d . 1 . . Cl
N1 0.51756(12) 0.74185(13) 0.41532(13) 0.0510(5) Uani d . 1 . . N
N2 0.54456(12) 0.82442(14) 0.40529(13) 0.0510(5) Uani d . 1 . . N
O1 0.38566(12) 0.68136(12) 0.50917(12) 0.0654(6) Uani d . 1 . . O
O2 0.32198(11) 0.62775(13) 0.38593(13) 0.0696(6) Uani d . 1 . . O
C1 0.37840(15) 0.67854(17) 0.43477(19) 0.0484(6) Uani d . 1 . . C
C2 0.42539(14) 0.73343(15) 0.38178(14) 0.0419(6) Uani d . 1 . . C
C3 0.40205(16) 0.69071(18) 0.29555(16) 0.0567(7) Uani d . 1 . . C
H3A 0.3912 0.7332 0.2512 0.068 Uiso calc R 1 . . H
H3B 0.4475 0.6531 0.2867 0.068 Uiso calc R 1 . . H
C4 0.32204(18) 0.6404(2) 0.2977(2) 0.0755(9) Uani d . 1 . . C
H4A 0.2716 0.6720 0.2702 0.091 Uiso calc R 1 . . H
H4B 0.3227 0.5858 0.2696 0.091 Uiso calc R 1 . . H
C5 0.39684(14) 0.82861(15) 0.38827(15) 0.0432(6) Uani d . 1 . . C
H5 0.3858 0.8359 0.4447 0.052 Uiso calc R 1 . . H
C6 0.47944(15) 0.87515(16) 0.38733(15) 0.0451(6) Uani d . 1 . . C
C7 0.57841(15) 0.67546(16) 0.42321(15) 0.0452(6) Uani d . 1 . . C
C8 0.66421(15) 0.69477(18) 0.43080(16) 0.0534(7) Uani d . 1 . . C
H8 0.6814 0.7513 0.4280 0.064 Uiso calc R 1 . . H
C9 0.72415(17) 0.6297(2) 0.44256(18) 0.0645(8) Uani d . 1 . . C
H9 0.7817 0.6432 0.4487 0.077 Uiso calc R 1 . . H
C10 0.70030(18) 0.5459(2) 0.44531(18) 0.0687(8) Uani d . 1 . . C
H10 0.7411 0.5026 0.4528 0.082 Uiso calc R 1 . . H
C11 0.61563(19) 0.52664(19) 0.43685(19) 0.0672(8) Uani d . 1 . . C
H11 0.5988 0.4698 0.4382 0.081 Uiso calc R 1 . . H
C12 0.55474(16) 0.59065(17) 0.42631(17) 0.0578(7) Uani d . 1 . . C
H12 0.4974 0.5766 0.4213 0.069 Uiso calc R 1 . . H
C13 0.31455(14) 0.84996(15) 0.32727(15) 0.0424(6) Uani d . 1 . . C
C14 0.31225(16) 0.87577(17) 0.24559(16) 0.0574(7) Uani d . 1 . . C
H14 0.3632 0.8850 0.2282 0.069 Uiso calc R 1 . . H
C15 0.23534(17) 0.88798(19) 0.18957(17) 0.0644(8) Uani d . 1 . . C
H15 0.2345 0.9054 0.1349 0.077 Uiso calc R 1 . . H
C16 0.16018(16) 0.87412(18) 0.21525(18) 0.0586(7) Uani d . 1 . . C
C17 0.16097(16) 0.84983(17) 0.29655(18) 0.0564(7) Uani d . 1 . . C
H17 0.1099 0.8414 0.3138 0.068 Uiso calc R 1 . . H
C18 0.23817(15) 0.83808(16) 0.35223(16) 0.0473(6) Uani d . 1 . . C
H18 0.2387 0.8220 0.4072 0.057 Uiso calc R 1 . . H
C19 0.49231(15) 0.96739(16) 0.38210(15) 0.0459(6) Uani d . 1 . . C
C20 0.42589(18) 1.02534(19) 0.37186(19) 0.0683(8) Uani d . 1 . . C
H20 0.3703 1.0058 0.3677 0.082 Uiso calc R 1 . . H
C21 0.4411(2) 1.11219(19) 0.3677(2) 0.0799(9) Uani d . 1 . . C
H21 0.3956 1.1505 0.3600 0.096 Uiso calc R 1 . . H
C22 0.5224(2) 1.1421(2) 0.37477(19) 0.0756(9) Uani d . 1 . . C
H22 0.5324 1.2005 0.3717 0.091 Uiso calc R 1 . . H
C23 0.5888(2) 1.0856(2) 0.38635(19) 0.0732(9) Uani d . 1 . . C
H23 0.6443 1.1058 0.3914 0.088 Uiso calc R 1 . . H
C24 0.57464(17) 0.99941(18) 0.39062(16) 0.0578(7) Uani d . 1 . . C
H24 0.6207 0.9618 0.3993 0.069 Uiso calc R 1 . . H

loop_
_atom_site_aniso_label
_atom_site_aniso_U_11
_atom_site_aniso_U_22
_atom_site_aniso_U_33
_atom_site_aniso_U_12
_atom_site_aniso_U_13
_atom_site_aniso_U_23
Cl1 0.0516(5) 0.1666(11) 0.0942(7) 0.0054(5) -0.0109(4) 0.0409(7)
N1 0.0388(11) 0.0461(14) 0.0669(14) 0.0008(10) 0.0087(10) 0.0050(11)
N2 0.0411(12) 0.0470(14) 0.0653(14) -0.0011(10) 0.0123(11) 0.0045(11)
O1 0.0794(14) 0.0648(14) 0.0585(13) -0.0004(10) 0.0294(11) 0.0104(10)
O2 0.0535(11) 0.0705(14) 0.0848(15) -0.0192(10) 0.0145(11) -0.0026(11)
C1 0.0427(14) 0.0471(17) 0.0571(18) 0.0024(12) 0.0144(13) 0.0018(14)
C2 0.0348(12) 0.0491(16) 0.0426(14) 0.0008(11) 0.0103(11) 0.0015(12)
C3 0.0557(16) 0.0642(19) 0.0510(16) 0.0092(14) 0.0134(13) -0.0030(14)
C4 0.0641(19) 0.083(2) 0.072(2) -0.0055(17) -0.0015(16) -0.0199(18)
C5 0.0407(13) 0.0496(16) 0.0416(14) 0.0030(11) 0.0137(11) 0.0027(12)
C6 0.0382(13) 0.0482(17) 0.0509(15) 0.0007(12) 0.0139(12) 0.0019(13)
C7 0.0422(14) 0.0497(17) 0.0434(15) 0.0054(13) 0.0081(11) 0.0015(12)
C8 0.0419(15) 0.0578(18) 0.0588(17) -0.0001(13) 0.0070(13) -0.0033(14)
C9 0.0409(14) 0.070(2) 0.079(2) 0.0043(15) 0.0047(14) -0.0168(17)
C10 0.0583(19) 0.060(2) 0.082(2) 0.0170(15) 0.0005(16) -0.0131(17)
C11 0.0675(19) 0.0490(18) 0.082(2) 0.0051(15) 0.0095(17) -0.0033(16)
C12 0.0458(15) 0.0529(18) 0.0744(19) 0.0027(13) 0.0124(14) 0.0022(15)
C13 0.0385(13) 0.0459(15) 0.0446(15) 0.0025(11) 0.0132(12) 0.0023(12)
C14 0.0436(15) 0.076(2) 0.0567(17) 0.0030(14) 0.0195(13) 0.0178(15)
C15 0.0548(17) 0.086(2) 0.0528(17) 0.0075(15) 0.0118(14) 0.0227(16)
C16 0.0416(15) 0.069(2) 0.0613(18) 0.0044(13) 0.0031(13) 0.0102(15)
C17 0.0365(14) 0.0678(19) 0.0681(19) 0.0025(13) 0.0182(13) 0.0053(15)
C18 0.0459(15) 0.0513(16) 0.0484(15) 0.0053(12) 0.0181(13) 0.0075(12)
C19 0.0474(15) 0.0466(16) 0.0467(15) -0.0013(13) 0.0162(12) 0.0003(12)
C20 0.0552(17) 0.056(2) 0.094(2) -0.0009(15) 0.0179(16) 0.0062(17)
C21 0.083(2) 0.049(2) 0.108(3) 0.0070(17) 0.021(2) 0.0066(18)
C22 0.099(3) 0.0488(19) 0.083(2) -0.0155(19) 0.028(2) -0.0022(16)
C23 0.075(2) 0.063(2) 0.089(2) -0.0172(18) 0.0336(18) -0.0151(18)
C24 0.0531(17) 0.0553(19) 0.0682(19) -0.0022(14) 0.0202(14) -0.0098(15)

loop_
_atom_type_symbol
_atom_type_description
_atom_type_scat_dispersion_real
_atom_type_scat_dispersion_imag
_atom_type_scat_source
C C 0.0033 0.0016 'International Tables Vol C Tables 4.2.6.8 and 6.1.1.4'
H H 0.0000 0.0000 'International Tables Vol C Tables 4.2.6.8 and 6.1.1.4'
N N 0.0061 0.0033 'International Tables Vol C Tables 4.2.6.8 and 6.1.1.4'
O O 0.0106 0.0060 'International Tables Vol C Tables 4.2.6.8 and 6.1.1.4'
Cl Cl 0.1484 0.1585 'International Tables Vol C Tables 4.2.6.8 and 6.1.1.4'

loop_
_geom_angle_atom_site_label_1
_geom_angle_atom_site_label_2
_geom_angle_atom_site_label_3
_geom_angle
_geom_angle_publ_flag
N2 N1 C7 118.04(19) y
N2 N1 C2 110.80(18) y
C7 N1 C2 126.1(2) y
C6 N2 N1 109.99(19) y
C1 O2 C4 111.6(2) ?
O1 C1 O2 122.4(2) ?
O1 C1 C2 127.0(3) ?
O2 C1 C2 110.5(2) ?
N1 C2 C1 114.70(19) ?
N1 C2 C3 114.29(19) ?
C1 C2 C3 102.9(2) ?
N1 C2 C5 100.06(18) ?
C1 C2 C5 108.01(18) ?
C3 C2 C5 117.3(2) ?
C4 C3 C2 104.3(2) ?
C4 C3 H3A 110.9 ?
C2 C3 H3A 110.9 ?
C4 C3 H3B 110.9 ?
C2 C3 H3B 110.9 ?
H3A C3 H3B 108.9 ?
O2 C4 C3 105.9(2) ?
O2 C4 H4A 110.6 ?
C3 C4 H4A 110.6 ?
O2 C4 H4B 110.6 ?
C3 C4 H4B 110.6 ?
H4A C4 H4B 108.7 ?
C13 C5 C6 122.0(2) ?
C13 C5 C2 113.06(19) ?
C6 C5 C2 100.80(17) ?
C13 C5 H5 106.7 ?
C6 C5 H5 106.7 ?
C2 C5 H5 106.7 ?
N2 C6 C19 120.1(2) ?
N2 C6 C5 111.6(2) ?
C19 C6 C5 127.6(2) ?
C12 C7 C8 118.7(2) ?
C12 C7 N1 121.3(2) ?
C8 C7 N1 120.0(2) ?
C9 C8 C7 119.8(3) ?
C9 C8 H8 120.1 ?
C7 C8 H8 120.1 ?
C10 C9 C8 121.2(3) ?
C10 C9 H9 119.4 ?
C8 C9 H9 119.4 ?
C11 C10 C9 119.0(3) ?
C11 C10 H10 120.5 ?
C9 C10 H10 120.5 ?
C10 C11 C12 120.8(3) ?
C10 C11 H11 119.6 ?
C12 C11 H11 119.6 ?
C11 C12 C7 120.5(2) ?
C11 C12 H12 119.8 ?
C7 C12 H12 119.8 ?
C18 C13 C14 118.6(2) ?
C18 C13 C5 118.6(2) ?
C14 C13 C5 122.6(2) ?
C15 C14 C13 120.9(2) ?
C15 C14 H14 119.5 ?
C13 C14 H14 119.5 ?
C16 C15 C14 119.5(2) ?
C16 C15 H15 120.3 ?
C14 C15 H15 120.3 ?
C15 C16 C17 120.6(2) ?
C15 C16 Cl1 119.6(2) ?
C17 C16 Cl1 119.8(2) ?
C16 C17 C18 119.5(2) ?
C16 C17 H17 120.2 ?
C18 C17 H17 120.2 ?
C17 C18 C13 120.8(2) ?
C17 C18 H18 119.6 ?
C13 C18 H18 119.6 ?
C20 C19 C24 117.8(2) ?
C20 C19 C6 122.7(2) ?
C24 C19 C6 119.5(2) ?
C19 C20 C21 120.7(3) ?
C19 C20 H20 119.6 ?
C21 C20 H20 119.6 ?
C22 C21 C20 120.5(3) ?
C22 C21 H21 119.8 ?
C20 C21 H21 119.8 ?
C23 C22 C21 119.4(3) ?
C23 C22 H22 120.3 ?
C21 C22 H22 120.3 ?
C22 C23 C24 120.7(3) ?
C22 C23 H23 119.7 ?
C24 C23 H23 119.7 ?
C23 C24 C19 120.9(3) ?
C23 C24 H24 119.6 ?
C19 C24 H24 119.6 ?

loop_
_geom_bond_atom_site_label_1
_geom_bond_atom_site_label_2
_geom_bond_site_symmetry_2
_geom_bond_distance
_geom_bond_publ_flag
Cl1 C16 . 1.725(3) ?
N1 N2 . 1.382(3) y
N1 C7 . 1.410(3) y
N1 C2 . 1.466(3) y
N2 C6 . 1.293(3) y
O1 C1 . 1.196(3) y
O2 C1 . 1.332(3) y
O2 C4 . 1.453(3) y
C1 C2 . 1.526(3) y
C2 C3 . 1.530(3) y
C2 C5 . 1.566(3) y
C3 C4 . 1.510(4) y
C3 H3A . 0.97 ?
C3 H3B . 0.97 ?
C4 H4A . 0.97 ?
C4 H4B . 0.97 ?
C5 C13 . 1.509(3) ?
C5 C6 . 1.512(3) ?
C5 H5 . 0.98 ?
C6 C19 . 1.461(3) ?
C7 C12 . 1.382(4) ?
C7 C8 . 1.386(3) ?
C8 C9 . 1.383(4) ?
C8 H8 . 0.93 ?
C9 C10 . 1.368(4) ?
C9 H9 . 0.93 ?
C10 C11 . 1.367(4) ?
C10 H10 . 0.93 ?
C11 C12 . 1.382(4) ?
C11 H11 . 0.93 ?
C12 H12 . 0.93 ?
C13 C18 . 1.382(3) ?
C13 C14 . 1.385(3) ?
C14 C15 . 1.381(3) ?
C14 H14 . 0.93 ?
C15 C16 . 1.373(4) ?
C15 H15 . 0.93 ?
C16 C17 . 1.377(4) ?
C17 C18 . 1.381(3) ?
C17 H17 . 0.93 ?
C18 H18 . 0.93 ?
C19 C20 . 1.380(4) ?
C19 C24 . 1.389(3) ?
C20 C21 . 1.383(4) ?
C20 H20 . 0.93 ?
C21 C22 . 1.364(4) ?
C21 H21 . 0.93 ?
C22 C23 . 1.364(4) ?
C22 H22 . 0.93 ?
C23 C24 . 1.371(4) ?
C23 H23 . 0.93 ?
C24 H24 . 0.93 ?

loop_
_geom_hbond_atom_site_label_D
_geom_hbond_atom_site_label_H
_geom_hbond_atom_site_label_A
_geom_hbond_site_symmetry_A
_geom_hbond_distance_DH
_geom_hbond_distance_HA
_geom_hbond_distance_DA
_geom_hbond_angle_DHA
_geom_hbond_publ_flag
C8 H8 N2 1_555 0.93 2.43 2.758(4) 101 yes
C11 H11 O1 5_666 0.93 2.51 3.369(4) 154 yes

loop_
_geom_torsion_atom_site_label_1
_geom_torsion_atom_site_label_2
_geom_torsion_atom_site_label_3
_geom_torsion_atom_site_label_4
_geom_torsion
_geom_torsion_publ_flag
C7 N1 N2 C6 171.0(2) ?
C2 N1 N2 C6 14.7(3) ?
C4 O2 C1 O1 176.2(3) ?
C4 O2 C1 C2 -0.4(3) ?
N2 N1 C2 C1 -139.8(2) ?
C7 N1 C2 C1 66.2(3) ?
N2 N1 C2 C3 101.8(2) ?
C7 N1 C2 C3 -52.3(3) ?
N2 N1 C2 C5 -24.5(2) ?
C7 N1 C2 C5 -178.5(2) ?
O1 C1 C2 N1 45.8(4) ?
O2 C1 C2 N1 -137.8(2) ?
O1 C1 C2 C3 170.5(3) ?
O2 C1 C2 C3 -13.1(3) ?
O1 C1 C2 C5 -64.8(3) ?
O2 C1 C2 C5 111.6(2) ?
N1 C2 C3 C4 145.5(2) ?
C1 C2 C3 C4 20.5(3) ?
C5 C2 C3 C4 -97.8(2) ?
C1 O2 C4 C3 14.1(3) ?
C2 C3 C4 O2 -21.4(3) ?
N1 C2 C5 C13 155.64(18) ?
C1 C2 C5 C13 -84.1(2) ?
C3 C2 C5 C13 31.5(3) ?
N1 C2 C5 C6 23.8(2) ?
C1 C2 C5 C6 144.1(2) ?
C3 C2 C5 C6 -100.4(2) ?
N1 N2 C6 C19 173.8(2) ?
N1 N2 C6 C5 3.3(3) ?
C13 C5 C6 N2 -144.1(2) ?
C2 C5 C6 N2 -18.0(3) ?
C13 C5 C6 C19 46.3(4) ?
C2 C5 C6 C19 172.4(2) ?
N2 N1 C7 C12 -174.5(2) y
C2 N1 C7 C12 -22.1(4) ?
N2 N1 C7 C8 7.7(3) ?
C2 N1 C7 C8 160.0(2) ?
C12 C7 C8 C9 -1.0(4) ?
N1 C7 C8 C9 176.9(2) ?
C7 C8 C9 C10 1.2(4) ?
C8 C9 C10 C11 -0.5(5) ?
C9 C10 C11 C12 -0.5(5) ?
C10 C11 C12 C7 0.7(4) ?
C8 C7 C12 C11 0.1(4) ?
N1 C7 C12 C11 -177.8(2) ?
C6 C5 C13 C18 -150.0(2) ?
C2 C5 C13 C18 89.6(3) ?
C6 C5 C13 C14 34.2(4) ?
C2 C5 C13 C14 -86.2(3) ?
C18 C13 C14 C15 -1.2(4) ?
C5 C13 C14 C15 174.6(3) ?
C13 C14 C15 C16 -0.1(4) ?
C14 C15 C16 C17 1.2(4) ?
C14 C15 C16 Cl1 -178.4(2) ?
C15 C16 C17 C18 -1.0(4) ?
Cl1 C16 C17 C18 178.7(2) ?
C16 C17 C18 C13 -0.3(4) ?
C14 C13 C18 C17 1.4(4) ?
C5 C13 C18 C17 -174.6(2) ?
N2 C6 C19 C20 -173.1(3) y
C5 C6 C19 C20 -4.2(4) ?
N2 C6 C19 C24 4.6(4) ?
C5 C6 C19 C24 173.5(2) ?
C24 C19 C20 C21 2.0(4) ?
C6 C19 C20 C21 179.7(3) ?
C19 C20 C21 C22 -0.9(5) ?
C20 C21 C22 C23 -0.2(5) ?
C21 C22 C23 C24 0.2(5) ?
C22 C23 C24 C19 0.9(4) ?
C20 C19 C24 C23 -2.0(4) ?
C6 C19 C24 C23 -179.7(2) ?
